data_2008084
loop_
_publ_author_name
'Zhong-lin Lu'
'Bei-sheng Kang'
'Hoong-Kun Fun'
'Ibrahim Abdul Razak'
'Kandasamy Chinnakali'

_publ_section_title
;
 <i>o</i>-Chlorobenzaldehyde nicotinoylhydrazone dihydrate
;
_journal_issue 1
_journal_name_full 'Acta Crystallographica Section C'
_journal_page_first 89
_journal_page_last 91
_journal_paper_doi 10.1107/S010827019801138X
_journal_volume 55
_journal_year 1999
_chemical_formula_moiety 'C13 H10 Cl N3 O , 2H2 O'
_chemical_formula_sum 'C13 H14 Cl N3 O3'
_chemical_formula_weight 295.72
_chemical_name_systematic
;
o-Chlorobenzaldehyde Nicotinoylhydrazone Dihydrate
;
_space_group_IT_number 2
_symmetry_cell_setting triclinic
_symmetry_space_group_name_Hall '-P 1'
_symmetry_space_group_name_H-M 'P -1'
_audit_creation_method SHELXL-97
_cell_angle_alpha 89.506(2)
_cell_angle_beta 74.124(2)
_cell_angle_gamma 79.242(2)
_cell_formula_units_Z 2
_cell_length_a 7.7970(6)
_cell_length_b 9.4921(7)
_cell_length_c 9.7074(7)
_cell_measurement_reflns_used 2848
_cell_measurement_temperature 293(2)
_cell_measurement_theta_max 30.00
_cell_measurement_theta_min 3.00
_cell_volume 678.21(9)
_computing_cell_refinement 'SAINT (Siemens, 1996b)'
_computing_data_collection 'SMART (Siemens, 1996a)'
_computing_data_reduction SAINT
_computing_molecular_graphics SHELXTL
_computing_publication_material 'SHELXTL; PARST (Nardelli, 1995)'
_computing_structure_refinement SHELXTL
_computing_structure_solution 'SHELXTL (Siemens, 1996c)'
_diffrn_ambient_temperature 293(2)
_diffrn_measurement_device
;
Siemens SMART CCD area detector diffractometer
;
_diffrn_measurement_method '\w scans'
_diffrn_radiation_monochromator graphite
_diffrn_radiation_source 'fine-focus sealed tube'
_diffrn_radiation_type MoK\a
_diffrn_radiation_wavelength 0.71073
_diffrn_reflns_av_R_equivalents 0.0199
_diffrn_reflns_av_sigmaI/netI 0.0452
_diffrn_reflns_limit_h_max 10
_diffrn_reflns_limit_h_min -10
_diffrn_reflns_limit_k_max 13
_diffrn_reflns_limit_k_min -13
_diffrn_reflns_limit_l_max 13
_diffrn_reflns_limit_l_min 0
_diffrn_reflns_number 5309
_diffrn_reflns_theta_max 29.99
_diffrn_reflns_theta_min 3.01
_exptl_absorpt_coefficient_mu 0.293
_exptl_absorpt_correction_T_max 0.9602
_exptl_absorpt_correction_T_min 0.8771
_exptl_absorpt_correction_type 'empirical using SADABS (Sheldrick, 1996)'
_exptl_crystal_colour colourless
_exptl_crystal_density_diffrn 1.448
_exptl_crystal_density_method 'not measured'
_exptl_crystal_description parallelepiped
_exptl_crystal_F_000 308
_exptl_crystal_size_max 0.46
_exptl_crystal_size_mid 0.26
_exptl_crystal_size_min 0.14
_refine_diff_density_max 0.299
_refine_diff_density_min -0.344
_refine_ls_extinction_method none
_refine_ls_goodness_of_fit_ref 1.043
_refine_ls_hydrogen_treatment refall
_refine_ls_matrix_type full
_refine_ls_number_parameters 237
_refine_ls_number_reflns 3793
_refine_ls_number_restraints 0
_refine_ls_restrained_S_all 1.043
_refine_ls_R_factor_all 0.0798
_refine_ls_R_factor_gt 0.0535
_refine_ls_shift/su_max 0.001
_refine_ls_shift/su_mean 0.000
_refine_ls_structure_factor_coef Fsqd
_refine_ls_weighting_details 'w = 1/[\s^2^(Fo^2^)+(0.0710P)^2^+0.1826P] where P=(Fo^2^+2Fc^2^)/3'
_refine_ls_weighting_scheme calc
_refine_ls_wR_factor_ref 0.1506
_reflns_number_gt 2710
_reflns_number_total 3793
_reflns_threshold_expression I>2\s(I)
_cod_data_source_file ha1232.cif
_cod_data_source_block lg001m
_cod_depositor_comments
;
The following automatic conversions were performed:

'_refine_ls_weighting_scheme' value 'calc w =
1/[\s^2^(Fo^2^)+(0.0710P)^2^+0.1826P] where P=(Fo^2^+2Fc^2^)/3' was
changed to 'calc'. New tag '_refine_ls_weighting_details' was
created. The value of the new tag was set to 'w =
1/[\s^2^(Fo^2^)+(0.0710P)^2^+0.1826P] where P=(Fo^2^+2Fc^2^)/3'.

Automatic conversion script
Id: cif_fix_values 3143 2015-03-26 13:38:13Z robertas 
;
_cod_database_code 2008084
_cod_database_fobs_code 2008084

loop_
_symmetry_equiv_pos_as_xyz
'x, y, z'
'-x, -y, -z'

loop_
_atom_site_label
_atom_site_fract_x
_atom_site_fract_y
_atom_site_fract_z
_atom_site_U_iso_or_equiv
_atom_site_adp_type
_atom_site_calc_flag
_atom_site_refinement_flags
_atom_site_occupancy
_atom_site_disorder_assembly
_atom_site_disorder_group
_atom_site_type_symbol
Cl 1.14739(9) -0.41769(6) 0.37853(6) 0.05421(19) Uani d . 1 . . Cl
O1 0.5981(2) 0.25254(17) 0.39387(16) 0.0529(4) Uani d . 1 . . O
O1W 0.7051(3) -0.1704(2) 0.7015(2) 0.0602(5) Uani d . 1 . . O
O2W 1.0190(3) -0.2946(2) 0.7607(2) 0.0554(4) Uani d . 1 . . O
N1 0.2230(3) 0.4187(2) 0.7693(2) 0.0518(5) Uani d . 1 . . N
N2 0.7198(2) 0.05904(18) 0.49690(18) 0.0386(4) Uani d . 1 . . N
N3 0.8478(2) 0.01240(17) 0.36856(17) 0.0376(4) Uani d . 1 . . N
C1 0.2085(3) 0.3420(2) 0.8862(2) 0.0475(5) Uani d . 1 . . C
C2 0.3174(3) 0.2112(2) 0.8900(2) 0.0461(5) Uani d . 1 . . C
C3 0.4475(3) 0.1533(2) 0.7665(2) 0.0418(4) Uani d . 1 . . C
C4 0.4645(2) 0.2299(2) 0.6426(2) 0.0348(4) Uani d . 1 . . C
C5 0.3499(3) 0.3624(2) 0.6506(2) 0.0455(5) Uani d . 1 . . C
C6 0.5990(3) 0.1822(2) 0.5004(2) 0.0368(4) Uani d . 1 . . C
C7 0.9504(3) -0.1087(2) 0.3697(2) 0.0363(4) Uani d . 1 . . C
C8 1.0866(2) -0.17194(19) 0.23774(19) 0.0334(4) Uani d . 1 . . C
C9 1.1229(3) -0.0932(2) 0.1134(2) 0.0399(4) Uani d . 1 . . C
C10 1.2374(3) -0.1567(2) -0.0145(2) 0.0468(5) Uani d . 1 . . C
C11 1.3174(3) -0.3002(2) -0.0218(2) 0.0488(5) Uani d . 1 . . C
C12 1.2891(3) -0.3791(2) 0.0994(2) 0.0450(5) Uani d . 1 . . C
C13 1.1763(3) -0.3143(2) 0.2280(2) 0.0360(4) Uani d . 1 . . C
H1 0.119(4) 0.384(3) 0.964(3) 0.057(7) Uiso d . 1 . . H
H2 0.304(4) 0.166(3) 0.981(3) 0.070(9) Uiso d . 1 . . H
H3 0.524(4) 0.068(3) 0.767(3) 0.066(8) Uiso d . 1 . . H
H5 0.364(4) 0.418(3) 0.570(3) 0.065(8) Uiso d . 1 . . H
H7 0.937(3) -0.159(3) 0.455(3) 0.053(7) Uiso d . 1 . . H
H9 1.071(3) -0.001(2) 0.123(2) 0.035(5) Uiso d . 1 . . H
H10 1.252(4) -0.096(3) -0.100(3) 0.068(8) Uiso d . 1 . . H
H11 1.394(4) -0.350(3) -0.110(3) 0.061(7) Uiso d . 1 . . H
H12 1.334(4) -0.478(3) 0.100(3) 0.057(7) Uiso d . 1 . . H
H1N2 0.717(4) 0.000(3) 0.567(3) 0.057(7) Uiso d . 1 . . H
H1W1 0.792(5) -0.211(4) 0.716(4) 0.082(12) Uiso d . 1 . . H
H2W1 0.641(5) -0.219(4) 0.685(4) 0.091(14) Uiso d . 1 . . H
H1W2 1.069(5) -0.373(4) 0.765(4) 0.076(10) Uiso d . 1 . . H
H2W2 1.100(5) -0.254(4) 0.731(4) 0.086(12) Uiso d . 1 . . H

loop_
_atom_site_aniso_label
_atom_site_aniso_U_11
_atom_site_aniso_U_22
_atom_site_aniso_U_33
_atom_site_aniso_U_12
_atom_site_aniso_U_13
_atom_site_aniso_U_23
Cl 0.0674(4) 0.0434(3) 0.0470(3) -0.0046(2) -0.0122(3) 0.0156(2)
O1 0.0558(9) 0.0529(9) 0.0385(8) 0.0050(7) -0.0044(7) 0.0120(6)
O1W 0.0629(12) 0.0465(9) 0.0685(12) -0.0016(9) -0.0200(10) 0.0132(8)
O2W 0.0520(10) 0.0441(9) 0.0628(11) 0.0004(8) -0.0103(8) 0.0071(8)
N1 0.0493(10) 0.0405(9) 0.0533(11) 0.0068(8) -0.0043(8) -0.0022(8)
N2 0.0389(9) 0.0372(8) 0.0319(8) 0.0016(7) -0.0028(7) 0.0005(6)
N3 0.0373(8) 0.0383(8) 0.0318(8) -0.0025(7) -0.0034(6) -0.0034(6)
C1 0.0424(11) 0.0456(11) 0.0440(11) -0.0028(9) 0.0018(9) -0.0073(9)
C2 0.0507(12) 0.0430(11) 0.0379(10) -0.0061(9) -0.0030(9) 0.0010(8)
C3 0.0447(11) 0.0354(9) 0.0385(10) 0.0003(8) -0.0059(8) 0.0033(8)
C4 0.0335(9) 0.0335(9) 0.0349(9) -0.0039(7) -0.0068(7) -0.0005(7)
C5 0.0440(11) 0.0398(10) 0.0459(11) 0.0016(8) -0.0078(9) 0.0053(8)
C6 0.0371(9) 0.0365(9) 0.0342(9) -0.0047(8) -0.0071(7) 0.0019(7)
C7 0.0392(10) 0.0357(9) 0.0305(9) -0.0036(8) -0.0063(7) -0.0004(7)
C8 0.0349(9) 0.0323(8) 0.0306(9) -0.0039(7) -0.0067(7) -0.0014(7)
C9 0.0441(11) 0.0343(9) 0.0355(10) -0.0004(8) -0.0064(8) 0.0019(7)
C10 0.0506(12) 0.0471(11) 0.0350(10) -0.0010(9) -0.0047(9) 0.0057(8)
C11 0.0508(12) 0.0501(12) 0.0355(10) 0.0042(10) -0.0041(9) -0.0056(9)
C12 0.0477(11) 0.0341(10) 0.0452(11) 0.0051(9) -0.0083(9) -0.0042(8)
C13 0.0391(10) 0.0343(9) 0.0341(9) -0.0065(7) -0.0098(7) 0.0042(7)

loop_
_atom_type_symbol
_atom_type_description
_atom_type_scat_dispersion_real
_atom_type_scat_dispersion_imag
_atom_type_scat_source
C C 0.0033 0.0016 'International Tables Vol C Tables 4.2.6.8 and 6.1.1.4'
H H 0.0000 0.0000 'International Tables Vol C Tables 4.2.6.8 and 6.1.1.4'
N N 0.0061 0.0033 'International Tables Vol C Tables 4.2.6.8 and 6.1.1.4'
O O 0.0106 0.0060 'International Tables Vol C Tables 4.2.6.8 and 6.1.1.4'
Cl Cl 0.1484 0.1585 'International Tables Vol C Tables 4.2.6.8 and 6.1.1.4'

loop_
_geom_angle_atom_site_label_1
_geom_angle_atom_site_label_2
_geom_angle_atom_site_label_3
_geom_angle
_geom_angle_publ_flag
C1 N1 C5 117.00(19) yes
C6 N2 N3 118.34(16) yes
C7 N3 N2 115.45(17) yes
N1 C1 C2 123.5(2) yes
C1 C2 C3 119.1(2) ?
C2 C3 C4 118.73(19) ?
C3 C4 C5 117.72(18) ?
C3 C4 C6 125.26(17) ?
C5 C4 C6 117.02(17) ?
N1 C5 C4 123.9(2) ?
O1 C6 N2 122.44(18) yes
O1 C6 C4 121.11(17) yes
N2 C6 C4 116.45(16) ?
N3 C7 C8 120.27(17) yes
C13 C8 C9 117.32(17) ?
C13 C8 C7 121.58(16) ?
C9 C8 C7 120.98(17) ?
C10 C9 C8 121.07(18) ?
C9 C10 C11 120.0(2) ?
C12 C11 C10 120.24(19) ?
C11 C12 C13 119.52(19) ?
C12 C13 C8 121.71(17) ?
C12 C13 Cl 117.79(15) ?
C8 C13 Cl 120.49(14) ?

loop_
_geom_bond_atom_site_label_1
_geom_bond_atom_site_label_2
_geom_bond_site_symmetry_2
_geom_bond_distance
_geom_bond_publ_flag
Cl C13 . 1.7393(19) yes
O1 C6 . 1.227(2) yes
N1 C1 . 1.333(3) yes
N1 C5 . 1.335(3) yes
N2 C6 . 1.352(3) yes
N2 N3 . 1.382(2) yes
N3 C7 . 1.274(2) yes
C1 C2 . 1.373(3) ?
C2 C3 . 1.380(3) ?
C3 C4 . 1.388(3) ?
C4 C5 . 1.389(3) ?
C4 C6 . 1.501(3) ?
C7 C8 . 1.470(3) ?
C8 C13 . 1.392(3) ?
C8 C9 . 1.405(3) ?
C9 C10 . 1.381(3) ?
C10 C11 . 1.382(3) ?
C11 C12 . 1.378(3) ?
C12 C13 . 1.386(3) ?

loop_
_geom_hbond_atom_site_label_D
_geom_hbond_atom_site_label_H
_geom_hbond_atom_site_label_A
_geom_hbond_site_symmetry_A
_geom_hbond_distance_DH
_geom_hbond_distance_HA
_geom_hbond_distance_DA
_geom_hbond_angle_DHA
_geom_hbond_publ_flag
N2 H1N2 O1W 1_555 0.88(3) 2.07(3) 2.932(3) 168(3) yes
C3 H3 O1W 1_555 0.91(3) 2.42(3) 3.303(3) 163(2) yes
O1W H1W1 O2W 1_555 0.76(4) 1.96(4) 2.719(3) 174(4) yes
O1W H2W1 O1 2_656 0.79(4) 2.27(4) 2.992(3) 152(4) yes
O2W H2W2 O1 2_756 0.79(4) 2.34(4) 3.051(3) 151(4) yes
O2W H2W2 N3 2_756 0.79(4) 2.54(4) 3.177(3) 139(4) yes
O2W H1W2 N1 1_645 0.78(4) 2.12(4) 2.898(3) 176(4) yes

loop_
_geom_torsion_atom_site_label_1
_geom_torsion_atom_site_label_2
_geom_torsion_atom_site_label_3
_geom_torsion_atom_site_label_4
_geom_torsion
_geom_torsion_publ_flag
C6 N2 N3 C7 -175.73(18) yes
C5 N1 C1 C2 0.8(4) ?
N1 C1 C2 C3 -1.2(4) ?
C1 C2 C3 C4 0.4(3) ?
C2 C3 C4 C5 0.7(3) ?
C2 C3 C4 C6 179.8(2) ?
C1 N1 C5 C4 0.4(4) ?
C3 C4 C5 N1 -1.2(3) ?
C6 C4 C5 N1 179.6(2) ?
N3 N2 C6 O1 0.7(3) yes
N3 N2 C6 C4 -179.00(17) yes
C3 C4 C6 O1 175.7(2) ?
C5 C4 C6 O1 -5.1(3) yes
C3 C4 C6 N2 -4.5(3) yes
C5 C4 C6 N2 174.62(19) ?
N2 N3 C7 C8 177.46(17) yes
N3 C7 C8 C13 -167.62(19) ?
N3 C7 C8 C9 8.3(3) yes
C13 C8 C9 C10 2.6(3) ?
C7 C8 C9 C10 -173.5(2) ?
C8 C9 C10 C11 0.4(3) ?
C9 C10 C11 C12 -2.6(4) ?
C10 C11 C12 C13 1.6(4) ?
C11 C12 C13 C8 1.6(3) ?
C11 C12 C13 Cl -179.15(18) ?
C9 C8 C13 C12 -3.6(3) ?
C7 C8 C13 C12 172.49(19) ?
C9 C8 C13 Cl 177.17(15) ?
C7 C8 C13 Cl -6.8(3) ?

loop_
_cod_related_entry_id
_cod_related_entry_database
_cod_related_entry_code
1 ChemSpider 30652219
